data_7008774
loop_
_publ_author_name
'Glaser, Thorsten'
'Liratzis, Ioannis'
'Fr\"ohlich, Roland'

_publ_section_title
;
 A 1,8-naphthalenediol-based unsymmetrical dinucleating ligand.
;
_journal_issue 17
_journal_name_full 'Dalton transactions (Cambridge, England : 2003)'
_journal_page_first 2892
_journal_page_last 2898
_journal_paper_doi 10.1039/b507579c
_journal_year 2005
_chemical_formula_sum 'C25 H22 N2 O4'
_chemical_formula_weight 414.45
_chemical_name_systematic
;
?
;
_space_group_IT_number 14
_symmetry_cell_setting monoclinic
_symmetry_space_group_name_Hall '-P 2ybc'
_symmetry_space_group_name_H-M 'P 1 21/c 1'
_atom_sites_solution_hydrogens 'at nitrogen and oxygen from difmap, other geom'
_atom_sites_solution_primary direct
_atom_sites_solution_secondary difmap
_audit_creation_method SHELXL-97
_cell_angle_alpha 90.00
_cell_angle_beta 109.91(1)
_cell_angle_gamma 90.00
_cell_formula_units_Z 4
_cell_length_a 14.731(1)
_cell_length_b 8.650(1)
_cell_length_c 16.954(1)
_cell_measurement_temperature 223(2)
_cell_volume 2031.2(3)
_computing_cell_refinement 'Collect (Nonius B.V., 1998)'
_computing_data_collection 'Collect (Nonius B.V., 1998)'
_computing_data_reduction 'Denzo-SMN (Otwinowski & Minor, 1997)'
_computing_molecular_graphics 'XP (BrukerAXS, 2000)'
_computing_publication_material 'SHELXL-97 (Sheldrick, 1997)'
_computing_structure_refinement 'SHELXL-97 (Sheldrick, 1997)'
_computing_structure_solution 'SHELXS-97 (Sheldrick, 1990)'
_diffrn_ambient_temperature 223(2)
_diffrn_measured_fraction_theta_full 0.962
_diffrn_measured_fraction_theta_max 0.962
_diffrn_measurement_device_type 'Nonius KappaCCD'
_diffrn_measurement_method '\w and \f scans'
_diffrn_radiation_monochromator graphite
_diffrn_radiation_source 'fine-focus sealed tube'
_diffrn_radiation_type CuK\a
_diffrn_radiation_wavelength 1.54178
_diffrn_reflns_av_R_equivalents 0.042
_diffrn_reflns_av_sigmaI/netI 0.0458
_diffrn_reflns_limit_h_max 16
_diffrn_reflns_limit_h_min -16
_diffrn_reflns_limit_k_max 8
_diffrn_reflns_limit_k_min -10
_diffrn_reflns_limit_l_max 19
_diffrn_reflns_limit_l_min -19
_diffrn_reflns_number 11122
_diffrn_reflns_theta_full 63.65
_diffrn_reflns_theta_max 63.65
_diffrn_reflns_theta_min 5.38
_exptl_absorpt_coefficient_mu 0.753
_exptl_absorpt_correction_T_max 0.9285
_exptl_absorpt_correction_T_min 0.7046
_exptl_absorpt_correction_type empirical
_exptl_absorpt_process_details 'Denzo (Otwinowski, Borek, Majewski & Minor, 2003)'
_exptl_crystal_colour orange
_exptl_crystal_density_diffrn 1.355
_exptl_crystal_density_method 'not measured'
_exptl_crystal_description needle
_exptl_crystal_F_000 872
_exptl_crystal_size_max 0.50
_exptl_crystal_size_mid 0.20
_exptl_crystal_size_min 0.10
_refine_diff_density_max 0.253
_refine_diff_density_min -0.150
_refine_diff_density_rms 0.034
_refine_ls_extinction_expression Fc^*^=kFc[1+0.001xFc^2^\l^3^/sin(2\q)]^-1/4^
_refine_ls_extinction_method SHELXL
_refine_ls_goodness_of_fit_ref 1.008
_refine_ls_hydrogen_treatment mixed
_refine_ls_matrix_type full
_refine_ls_number_parameters 288
_refine_ls_number_reflns 3209
_refine_ls_number_restraints 0
_refine_ls_restrained_S_all 1.008
_refine_ls_R_factor_all 0.0849
_refine_ls_R_factor_gt 0.0484
_refine_ls_shift/su_max 0.000
_refine_ls_shift/su_mean 0.000
_refine_ls_structure_factor_coef Fsqd
_refine_ls_weighting_details 'calc w=1/[\s^2^(Fo^2^)+(0.0776P)^2^+0.0000P] where P=(Fo^2^+2Fc^2^)/3'
_refine_ls_weighting_scheme calc
_refine_ls_wR_factor_gt 0.1274
_refine_ls_wR_factor_ref 0.1449
_reflns_number_gt 1845
_reflns_number_total 3209
_reflns_threshold_expression >2sigma(I)
_cod_data_source_file b507579c.txt
_cod_data_source_block han2527
_cod_original_sg_symbol_H-M P21/c
_cod_database_code 7008774

loop_
_symmetry_equiv_pos_as_xyz
'x, y, z'
'-x, y+1/2, -z+1/2'
'-x, -y, -z'
'x, -y-1/2, z-1/2'

loop_
_atom_site_label
_atom_site_type_symbol
_atom_site_fract_x
_atom_site_fract_y
_atom_site_fract_z
_atom_site_U_iso_or_equiv
_atom_site_adp_type
_atom_site_occupancy
_atom_site_symmetry_multiplicity
_atom_site_calc_flag
_atom_site_refinement_flags
_atom_site_disorder_assembly
_atom_site_disorder_group
O1 O 1.11716(11) 0.59906(17) -0.33626(10) 0.0679(5) Uani 1 1 d . . .
O2 O 1.13394(14) 0.7541(2) -0.45711(13) 0.0918(6) Uani 1 1 d . . .
H2 H 1.1061 0.7078 -0.4290 0.138 Uiso 1 1 calc R . .
N1 N 1.10205(15) 0.4366(2) -0.21134(13) 0.0608(5) Uani 1 1 d . . .
H1 H 1.0683(16) 0.483(2) -0.2652(15) 0.073 Uiso 1 1 d . . .
C1 C 1.01496(18) 0.4822(3) -0.11088(15) 0.0653(7) Uani 1 1 d . . .
H1A H 0.9783 0.4278 -0.0808 0.078 Uiso 1 1 calc R . .
H1B H 1.0732 0.5250 -0.0691 0.078 Uiso 1 1 calc R . .
C2 C 1.04403(17) 0.3680(3) -0.16624(15) 0.0664(7) Uani 1 1 d . . .
H2A H 1.0806 0.2834 -0.1312 0.080 Uiso 1 1 calc R . .
H2B H 0.9855 0.3237 -0.2069 0.080 Uiso 1 1 calc R . .
C3 C 1.19577(18) 0.4289(3) -0.18817(16) 0.0662(7) Uani 1 1 d . . .
H3 H 1.2281 0.3738 -0.1388 0.079 Uiso 1 1 calc R . .
C4 C 1.25208(17) 0.4952(3) -0.23022(16) 0.0659(7) Uani 1 1 d . . .
C5 C 1.20866(17) 0.5819(2) -0.30530(15) 0.0589(6) Uani 1 1 d . . .
C6 C 1.26983(18) 0.6516(3) -0.34647(17) 0.0680(7) Uani 1 1 d . . .
C7 C 1.2305(2) 0.7396(3) -0.4198(2) 0.0751(8) Uani 1 1 d . . .
C8 C 1.2890(3) 0.8083(3) -0.4585(2) 0.1023(11) Uani 1 1 d . . .
H8 H 1.2620 0.8657 -0.5081 0.123 Uiso 1 1 calc R . .
C9 C 1.3872(3) 0.7909(4) -0.4232(3) 0.1338(15) Uani 1 1 d . . .
H9 H 1.4272 0.8392 -0.4487 0.161 Uiso 1 1 calc R . .
C10 C 1.4296(3) 0.7039(5) -0.3505(3) 0.1366(15) Uani 1 1 d . . .
H10 H 1.4971 0.6929 -0.3282 0.164 Uiso 1 1 calc R . .
C11 C 1.3712(2) 0.6333(3) -0.3111(2) 0.0963(10) Uani 1 1 d . . .
C12 C 1.4110(2) 0.5446(4) -0.2365(3) 0.1171(12) Uani 1 1 d . . .
H12 H 1.4783 0.5321 -0.2132 0.141 Uiso 1 1 calc R . .
C13 C 1.3540(2) 0.4782(4) -0.1989(2) 0.1007(10) Uani 1 1 d . . .
H13 H 1.3825 0.4188 -0.1503 0.121 Uiso 1 1 calc R . .
O21 O 0.91250(11) 0.88724(16) 0.00978(9) 0.0636(5) Uani 1 1 d . . .
O22 O 0.91568(13) 1.0557(2) 0.13229(12) 0.0840(6) Uani 1 1 d . . .
H22 H 0.9338 1.0249 0.0937 0.126 Uiso 1 1 calc R . .
N21 N 0.90729(15) 0.6990(2) -0.11278(13) 0.0628(5) Uani 1 1 d . . .
H21 H 0.9486(16) 0.764(2) -0.0640(15) 0.075 Uiso 1 1 d . . .
C22 C 0.95515(19) 0.6110(3) -0.16084(15) 0.0700(7) Uani 1 1 d . . .
H22A H 0.9965 0.6806 -0.1793 0.084 Uiso 1 1 calc R . .
H22B H 0.9063 0.5684 -0.2110 0.084 Uiso 1 1 calc R . .
C23 C 0.81718(18) 0.6839(2) -0.12034(16) 0.0666(7) Uani 1 1 d . . .
H23 H 0.7797 0.6162 -0.1622 0.080 Uiso 1 1 calc R . .
C24 C 0.77063(16) 0.7595(2) -0.07165(16) 0.0596(6) Uani 1 1 d . . .
C25 C 0.82277(16) 0.8607(2) -0.00600(14) 0.0543(6) Uani 1 1 d . . .
C26 C 0.77218(17) 0.9306(2) 0.04501(15) 0.0609(6) Uani 1 1 d . . .
C27 C 0.82138(19) 1.0294(3) 0.11245(16) 0.0703(7) Uani 1 1 d . . .
C28 C 0.7728(2) 1.0969(3) 0.16019(19) 0.0997(10) Uani 1 1 d . . .
H28 H 0.8058 1.1625 0.2050 0.120 Uiso 1 1 calc R . .
C29 C 0.6767(3) 1.0685(4) 0.1423(2) 0.1196(13) Uani 1 1 d . . .
H29 H 0.6441 1.1174 0.1744 0.144 Uiso 1 1 calc R . .
C30 C 0.6264(2) 0.9701(4) 0.0786(2) 0.1084(11) Uani 1 1 d . . .
H30 H 0.5609 0.9493 0.0691 0.130 Uiso 1 1 calc R . .
C31 C 0.67305(19) 0.9005(3) 0.02747(18) 0.0792(8) Uani 1 1 d . . .
C32 C 0.62393(19) 0.7996(3) -0.0394(2) 0.0939(9) Uani 1 1 d . . .
H32 H 0.5580 0.7790 -0.0510 0.113 Uiso 1 1 calc R . .
C33 C 0.67068(18) 0.7328(3) -0.08673(19) 0.0858(9) Uani 1 1 d . . .
H33 H 0.6363 0.6668 -0.1308 0.103 Uiso 1 1 calc R . .

loop_
_atom_site_aniso_label
_atom_site_aniso_U_11
_atom_site_aniso_U_22
_atom_site_aniso_U_33
_atom_site_aniso_U_23
_atom_site_aniso_U_13
_atom_site_aniso_U_12
O1 0.0594(10) 0.0820(10) 0.0654(11) 0.0126(9) 0.0252(9) 0.0107(8)
O2 0.1018(15) 0.0916(13) 0.0984(16) 0.0285(11) 0.0552(13) 0.0177(11)
N1 0.0671(14) 0.0641(12) 0.0522(13) 0.0053(10) 0.0216(11) 0.0086(10)
C1 0.0814(17) 0.0638(14) 0.0544(15) 0.0019(12) 0.0281(13) 0.0027(12)
C2 0.0885(18) 0.0580(13) 0.0626(16) 0.0109(12) 0.0387(15) 0.0134(12)
C3 0.0676(17) 0.0661(14) 0.0580(16) -0.0014(13) 0.0125(13) 0.0105(12)
C4 0.0571(15) 0.0696(14) 0.0671(17) -0.0037(14) 0.0159(13) 0.0028(12)
C5 0.0623(15) 0.0510(12) 0.0663(17) -0.0134(12) 0.0257(13) -0.0006(11)
C6 0.0708(17) 0.0559(13) 0.084(2) -0.0126(14) 0.0357(15) -0.0068(12)
C7 0.089(2) 0.0557(14) 0.096(2) -0.0047(15) 0.0518(18) -0.0050(14)
C8 0.120(3) 0.0718(17) 0.143(3) 0.0036(18) 0.081(3) -0.0082(18)
C9 0.130(3) 0.110(3) 0.197(5) 0.003(3) 0.102(4) -0.036(2)
C10 0.090(3) 0.139(3) 0.194(5) 0.014(3) 0.067(3) -0.028(2)
C11 0.076(2) 0.094(2) 0.126(3) -0.003(2) 0.045(2) -0.0169(16)
C12 0.0555(18) 0.150(3) 0.133(3) 0.019(3) 0.016(2) -0.0071(19)
C13 0.0626(19) 0.124(2) 0.101(2) 0.018(2) 0.0094(17) 0.0046(17)
O21 0.0641(10) 0.0629(9) 0.0655(11) -0.0065(8) 0.0245(9) -0.0054(7)
O22 0.0846(13) 0.0825(12) 0.0758(14) -0.0250(10) 0.0153(10) 0.0041(10)
N21 0.0735(14) 0.0620(12) 0.0564(13) -0.0064(10) 0.0267(11) 0.0024(10)
C22 0.0963(19) 0.0641(14) 0.0593(16) 0.0002(13) 0.0391(15) 0.0092(13)
C23 0.0735(17) 0.0562(13) 0.0620(16) -0.0087(12) 0.0125(14) 0.0018(12)
C24 0.0603(15) 0.0564(13) 0.0601(16) -0.0028(12) 0.0180(12) 0.0063(11)
C25 0.0643(15) 0.0446(11) 0.0518(14) 0.0050(11) 0.0167(12) 0.0075(11)
C26 0.0636(15) 0.0594(13) 0.0557(15) 0.0054(12) 0.0152(12) 0.0192(11)
C27 0.0725(18) 0.0707(15) 0.0576(17) -0.0065(13) 0.0088(14) 0.0225(13)
C28 0.098(2) 0.112(2) 0.074(2) -0.0215(18) 0.0091(18) 0.0469(19)
C29 0.105(3) 0.164(3) 0.086(3) -0.021(2) 0.028(2) 0.065(3)
C30 0.079(2) 0.145(3) 0.105(3) -0.012(2) 0.036(2) 0.038(2)
C31 0.0637(17) 0.0929(18) 0.078(2) -0.0023(16) 0.0199(15) 0.0239(14)
C32 0.0571(16) 0.108(2) 0.112(3) -0.020(2) 0.0232(17) 0.0082(15)
C33 0.0634(17) 0.0851(18) 0.096(2) -0.0245(17) 0.0095(16) 0.0005(14)

loop_
_atom_type_symbol
_atom_type_description
_atom_type_scat_dispersion_real
_atom_type_scat_dispersion_imag
_atom_type_scat_source
C C 0.0181 0.0091 'International Tables Vol C Tables 4.2.6.8 and 6.1.1.4'
H H 0.0000 0.0000 'International Tables Vol C Tables 4.2.6.8 and 6.1.1.4'
N N 0.0311 0.0180 'International Tables Vol C Tables 4.2.6.8 and 6.1.1.4'
O O 0.0492 0.0322 'International Tables Vol C Tables 4.2.6.8 and 6.1.1.4'

loop_
_geom_angle_atom_site_label_1
_geom_angle_atom_site_label_2
_geom_angle_atom_site_label_3
_geom_angle
_geom_angle_site_symmetry_1
_geom_angle_site_symmetry_3
_geom_angle_publ_flag
C3 N1 C2 125.0(2) . . ?
C22 C1 C2 111.7(2) . . ?
N1 C2 C1 113.56(18) . . ?
N1 C3 C4 125.6(2) . . ?
C3 C4 C13 120.4(3) . . ?
C3 C4 C5 120.7(2) . . ?
C13 C4 C5 118.9(2) . . ?
O1 C5 C4 121.1(2) . . ?
O1 C5 C6 119.8(2) . . ?
C4 C5 C6 119.1(2) . . ?
C7 C6 C11 119.6(3) . . ?
C7 C6 C5 121.1(2) . . ?
C11 C6 C5 119.3(3) . . ?
O2 C7 C8 117.7(3) . . ?
O2 C7 C6 121.1(2) . . ?
C8 C7 C6 121.2(3) . . ?
C9 C8 C7 118.7(4) . . ?
C8 C9 C10 122.2(3) . . ?
C9 C10 C11 119.6(4) . . ?
C10 C11 C6 118.8(4) . . ?
C10 C11 C12 121.7(4) . . ?
C6 C11 C12 119.5(3) . . ?
C13 C12 C11 121.1(3) . . ?
C12 C13 C4 122.1(3) . . ?
C23 N21 C22 124.4(2) . . ?
N21 C22 C1 112.12(19) . . ?
N21 C23 C24 125.8(2) . . ?
C23 C24 C25 120.5(2) . . ?
C23 C24 C33 120.1(2) . . ?
C25 C24 C33 119.4(2) . . ?
O21 C25 C24 121.38(19) . . ?
O21 C25 C26 120.3(2) . . ?
C24 C25 C26 118.3(2) . . ?
C31 C26 C27 119.4(2) . . ?
C31 C26 C25 120.1(2) . . ?
C27 C26 C25 120.5(2) . . ?
O22 C27 C28 118.9(3) . . ?
O22 C27 C26 120.7(2) . . ?
C28 C27 C26 120.3(3) . . ?
C29 C28 C27 120.0(3) . . ?
C28 C29 C30 121.8(3) . . ?
C29 C30 C31 120.0(3) . . ?
C30 C31 C26 118.5(3) . . ?
C30 C31 C32 122.1(3) . . ?
C26 C31 C32 119.4(2) . . ?
C33 C32 C31 120.9(3) . . ?
C32 C33 C24 121.9(3) . . ?

loop_
_geom_bond_atom_site_label_1
_geom_bond_atom_site_label_2
_geom_bond_distance
_geom_bond_site_symmetry_2
_geom_bond_publ_flag
O1 C5 1.278(2) . ?
O2 C7 1.351(3) . ?
N1 C3 1.302(3) . ?
N1 C2 1.453(3) . ?
C1 C22 1.493(3) . ?
C1 C2 1.521(3) . ?
C3 C4 1.388(3) . ?
C4 C13 1.419(3) . ?
C4 C5 1.427(3) . ?
C5 C6 1.446(3) . ?
C6 C7 1.404(4) . ?
C6 C11 1.415(4) . ?
C7 C8 1.382(3) . ?
C8 C9 1.373(5) . ?
C9 C10 1.397(5) . ?
C10 C11 1.398(4) . ?
C11 C12 1.424(4) . ?
C12 C13 1.344(4) . ?
O21 C25 1.277(2) . ?
O22 C27 1.333(3) . ?
N21 C23 1.296(3) . ?
N21 C22 1.460(3) . ?
C23 C24 1.402(3) . ?
C24 C25 1.418(3) . ?
C24 C33 1.425(3) . ?
C25 C26 1.452(3) . ?
C26 C31 1.412(3) . ?
C26 C27 1.414(3) . ?
C27 C28 1.379(4) . ?
C28 C29 1.365(4) . ?
C29 C30 1.377(4) . ?
C30 C31 1.412(4) . ?
C31 C32 1.419(4) . ?
C32 C33 1.352(3) . ?

loop_
_geom_torsion_atom_site_label_1
_geom_torsion_atom_site_label_2
_geom_torsion_atom_site_label_3
_geom_torsion_atom_site_label_4
_geom_torsion
_geom_torsion_site_symmetry_1
_geom_torsion_site_symmetry_2
_geom_torsion_site_symmetry_3
_geom_torsion_site_symmetry_4
_geom_torsion_publ_flag
C3 N1 C2 C1 98.4(3) . . . . ?
C22 C1 C2 N1 61.1(3) . . . . ?
C2 N1 C3 C4 -179.3(2) . . . . ?
N1 C3 C4 C13 -179.7(2) . . . . ?
N1 C3 C4 C5 0.6(4) . . . . ?
C3 C4 C5 O1 -0.9(3) . . . . ?
C13 C4 C5 O1 179.4(2) . . . . ?
C3 C4 C5 C6 178.9(2) . . . . ?
C13 C4 C5 C6 -0.9(3) . . . . ?
O1 C5 C6 C7 0.6(3) . . . . ?
C4 C5 C6 C7 -179.2(2) . . . . ?
O1 C5 C6 C11 179.3(2) . . . . ?
C4 C5 C6 C11 -0.5(3) . . . . ?
C11 C6 C7 O2 177.3(2) . . . . ?
C5 C6 C7 O2 -4.1(4) . . . . ?
C11 C6 C7 C8 0.4(4) . . . . ?
C5 C6 C7 C8 179.0(2) . . . . ?
O2 C7 C8 C9 -178.0(3) . . . . ?
C6 C7 C8 C9 -0.9(4) . . . . ?
C7 C8 C9 C10 1.3(6) . . . . ?
C8 C9 C10 C11 -1.0(6) . . . . ?
C9 C10 C11 C6 0.3(5) . . . . ?
C9 C10 C11 C12 -179.5(3) . . . . ?
C7 C6 C11 C10 -0.1(4) . . . . ?
C5 C6 C11 C10 -178.7(3) . . . . ?
C7 C6 C11 C12 179.8(3) . . . . ?
C5 C6 C11 C12 1.1(4) . . . . ?
C10 C11 C12 C13 179.5(3) . . . . ?
C6 C11 C12 C13 -0.3(5) . . . . ?
C11 C12 C13 C4 -1.2(5) . . . . ?
C3 C4 C13 C12 -178.0(3) . . . . ?
C5 C4 C13 C12 1.7(4) . . . . ?
C23 N21 C22 C1 -101.7(3) . . . . ?
C2 C1 C22 N21 165.8(2) . . . . ?
C22 N21 C23 C24 175.8(2) . . . . ?
N21 C23 C24 C25 -1.5(4) . . . . ?
N21 C23 C24 C33 179.8(2) . . . . ?
C23 C24 C25 O21 1.0(3) . . . . ?
C33 C24 C25 O21 179.7(2) . . . . ?
C23 C24 C25 C26 -177.2(2) . . . . ?
C33 C24 C25 C26 1.5(3) . . . . ?
O21 C25 C26 C31 -179.80(19) . . . . ?
C24 C25 C26 C31 -1.6(3) . . . . ?
O21 C25 C26 C27 0.3(3) . . . . ?
C24 C25 C26 C27 178.51(19) . . . . ?
C31 C26 C27 O22 177.7(2) . . . . ?
C25 C26 C27 O22 -2.4(3) . . . . ?
C31 C26 C27 C28 -0.6(4) . . . . ?
C25 C26 C27 C28 179.3(2) . . . . ?
O22 C27 C28 C29 -178.4(3) . . . . ?
C26 C27 C28 C29 0.0(4) . . . . ?
C27 C28 C29 C30 1.7(5) . . . . ?
C28 C29 C30 C31 -2.6(5) . . . . ?
C29 C30 C31 C26 1.9(5) . . . . ?
C29 C30 C31 C32 -179.3(3) . . . . ?
C27 C26 C31 C30 -0.3(4) . . . . ?
C25 C26 C31 C30 179.8(2) . . . . ?
C27 C26 C31 C32 -179.1(2) . . . . ?
C25 C26 C31 C32 1.0(4) . . . . ?
C30 C31 C32 C33 -179.1(3) . . . . ?
C26 C31 C32 C33 -0.3(4) . . . . ?
C31 C32 C33 C24 0.3(5) . . . . ?
C23 C24 C33 C32 177.8(3) . . . . ?
C25 C24 C33 C32 -0.9(4) . . . . ?

loop_
_cod_related_entry_id
_cod_related_entry_database
_cod_related_entry_code
1 ChemSpider 30652713
